data_4348901
loop_
_publ_author_name
'Bai, Shi-Qiang'
'Jiang, Lu'
'Tan, Ai Lin'
'Yeo, Sing Chen'
'Young, David James'
'Andy Hor, T. S.'

_publ_section_title
;
 Assembly of photoluminescent [CunIn] (n = 4, 6 and 8) clusters by
 clickable hybrid [N,S] ligands
;
_journal_issue 11
_journal_name_full 'Inorganic Chemistry Frontiers'
_journal_page_first 1011
_journal_paper_doi 10.1039/C5QI00030K
_journal_volume 2
_journal_year 2015
_chemical_formula_sum 'C38 H44 Cu6 I6 N8 S2'
_chemical_formula_weight 1819.57
_space_group_crystal_system triclinic
_space_group_IT_number 2
_space_group_name_Hall '-P 1'
_space_group_name_H-M_alt 'P -1'
_atom_sites_solution_hydrogens geom
_audit_creation_method SHELXL-2014
_audit_update_record
;
2014-12-12 deposited with the CCDC.
2015-09-06 downloaded from the CCDC.
;
_cell_angle_alpha 86.7966(19)
_cell_angle_beta 82.541(2)
_cell_angle_gamma 71.2768(18)
_cell_formula_units_Z 1
_cell_length_a 8.7035(7)
_cell_length_b 9.4819(8)
_cell_length_c 15.5066(13)
_cell_measurement_reflns_used 9472
_cell_measurement_temperature 100(2)
_cell_measurement_theta_max 33.16
_cell_measurement_theta_min 2.49
_cell_volume 1201.58(17)
_computing_cell_refinement 'Bruker DUO'
_computing_data_collection 'Bruker DUO'
_computing_data_reduction 'Bruker SAINT'
_computing_molecular_graphics 'Bruker SHELXTL'
_computing_publication_material 'Bruker SHELXTL'
_computing_structure_refinement 'Bruker SHELXTL'
_computing_structure_solution 'Bruker SHELXTL'
_diffrn_ambient_temperature 100(2)
_diffrn_measured_fraction_theta_full 0.996
_diffrn_measured_fraction_theta_max 0.987
_diffrn_measurement_device_type 'APEX DUO'
_diffrn_measurement_method 'phi and omega scans'
_diffrn_radiation_type MoK\a
_diffrn_radiation_wavelength 0.71073
_diffrn_reflns_av_R_equivalents 0.0365
_diffrn_reflns_av_unetI/netI 0.0272
_diffrn_reflns_Laue_measured_fraction_full 0.996
_diffrn_reflns_Laue_measured_fraction_max 0.987
_diffrn_reflns_limit_h_max 13
_diffrn_reflns_limit_h_min -12
_diffrn_reflns_limit_k_max 14
_diffrn_reflns_limit_k_min -14
_diffrn_reflns_limit_l_max 23
_diffrn_reflns_limit_l_min -23
_diffrn_reflns_number 58285
_diffrn_reflns_point_group_measured_fraction_full 0.996
_diffrn_reflns_point_group_measured_fraction_max 0.987
_diffrn_reflns_theta_full 25.242
_diffrn_reflns_theta_max 33.240
_diffrn_reflns_theta_min 1.325
_diffrn_source 'sealed tube'
_exptl_absorpt_coefficient_mu 6.587
_exptl_absorpt_correction_T_max 0.7465
_exptl_absorpt_correction_T_min 0.4497
_exptl_absorpt_correction_type multi-scan
_exptl_absorpt_process_details 'SADABS, (Sheldrick 2008)'
_exptl_crystal_colour yellow
_exptl_crystal_density_diffrn 2.515
_exptl_crystal_density_method 'not measured'
_exptl_crystal_description plate
_exptl_crystal_F_000 852
_exptl_crystal_size_max 0.300
_exptl_crystal_size_mid 0.200
_exptl_crystal_size_min 0.050
_refine_diff_density_max 2.600
_refine_diff_density_min -1.423
_refine_diff_density_rms 0.192
_refine_ls_extinction_method none
_refine_ls_goodness_of_fit_ref 1.060
_refine_ls_hydrogen_treatment constr
_refine_ls_matrix_type full
_refine_ls_number_parameters 271
_refine_ls_number_reflns 9129
_refine_ls_number_restraints 0
_refine_ls_restrained_S_all 1.060
_refine_ls_R_factor_all 0.0354
_refine_ls_R_factor_gt 0.0281
_refine_ls_shift/su_max 0.001
_refine_ls_shift/su_mean 0.000
_refine_ls_structure_factor_coef Fsqd
_refine_ls_weighting_details 'w=1/[\s^2^(Fo^2^)+(0.0264P)^2^+4.7514P] where P=(Fo^2^+2Fc^2^)/3'
_refine_ls_weighting_scheme calc
_refine_ls_wR_factor_gt 0.0676
_refine_ls_wR_factor_ref 0.0714
_reflns_Friedel_coverage 0.000
_reflns_number_gt 7934
_reflns_number_total 9129
_reflns_threshold_expression 'I > 2\s(I)'
_cod_data_source_file c5qi00030k1.cif
_cod_data_source_block 2
_cod_database_code 4348901
_shelx_space_group_comment
;
The symmetry employed for this shelxl refinement is uniquely defined
by the following loop, which should always be used as a source of
symmetry information in preference to the above space-group names.
They are only intended as comments.
;
_shelx_estimated_absorpt_t_min 0.243
_shelx_estimated_absorpt_t_max 0.734
_shelxl_version_number 2014-3

loop_
_space_group_symop_operation_xyz
'x, y, z'
'-x, -y, -z'

loop_
_atom_site_label
_atom_site_type_symbol
_atom_site_fract_x
_atom_site_fract_y
_atom_site_fract_z
_atom_site_U_iso_or_equiv
_atom_site_adp_type
_atom_site_occupancy
_atom_site_site_symmetry_order
_atom_site_calc_flag
_atom_site_refinement_flags_posn
_atom_site_refinement_flags_adp
Cu1 Cu 0.31784(5) 0.13567(4) 0.30596(2) 0.01374(7) Uani 1 1 d . .
Cu2 Cu 0.23941(5) 0.43731(4) 0.30049(3) 0.01623(7) Uani 1 1 d . .
Cu3 Cu 0.03524(5) 0.37148(4) 0.45272(3) 0.01587(7) Uani 1 1 d . .
I1 I 0.53417(2) 0.25815(2) 0.24895(2) 0.01570(4) Uani 1 1 d . .
I2 I 0.01038(2) 0.30942(2) 0.28713(2) 0.01308(4) Uani 1 1 d . .
I3 I 0.25431(2) 0.51226(2) 0.46511(2) 0.01260(4) Uani 1 1 d . .
N1 N 0.4099(3) -0.0896(3) 0.27328(16) 0.0121(4) Uani 1 1 d . .
N2 N 0.3352(3) -0.0548(3) 0.46524(16) 0.0122(4) Uani 1 1 d . .
N3 N 0.2768(3) 0.0846(3) 0.43543(16) 0.0127(4) Uani 1 1 d . .
N4 N 0.1508(3) 0.1557(3) 0.49059(16) 0.0122(4) Uani 1 1 d . .
S1 S -0.13965(9) 0.32483(8) 0.75940(5) 0.01247(12) Uani 1 1 d . .
C1 C 0.3424(4) -0.0226(3) 0.1273(2) 0.0173(5) Uani 1 1 d . .
H1A H 0.2772 0.0742 0.1462 0.021 Uiso 1 1 calc R U
C2 C 0.3570(4) -0.0591(4) 0.0416(2) 0.0200(6) Uani 1 1 d . .
H2A H 0.3029 0.0134 0.0015 0.024 Uiso 1 1 calc R U
C3 C 0.4511(4) -0.2031(4) 0.0120(2) 0.0211(6) Uani 1 1 d . .
H3A H 0.4593 -0.2271 -0.0474 0.025 Uiso 1 1 calc R U
C4 C 0.5298(4) -0.3071(4) 0.0690(2) 0.0180(5) Uani 1 1 d . .
H4A H 0.5928 -0.4038 0.0490 0.022 Uiso 1 1 calc R U
C5 C 0.5191(4) -0.2730(3) 0.15810(19) 0.0133(5) Uani 1 1 d . .
C6 C 0.4240(3) -0.1285(3) 0.18743(19) 0.0123(5) Uani 1 1 d . .
C7 C 0.5988(4) -0.3782(3) 0.2188(2) 0.0145(5) Uani 1 1 d . .
H7A H 0.6664 -0.4746 0.2006 0.017 Uiso 1 1 calc R U
C8 C 0.5781(4) -0.3403(3) 0.3043(2) 0.0145(5) Uani 1 1 d . .
H8A H 0.6263 -0.4114 0.3467 0.017 Uiso 1 1 calc R U
C9 C 0.4841(4) -0.1942(3) 0.32853(19) 0.0124(5) Uani 1 1 d . .
C10 C 0.4859(4) -0.1546(3) 0.4216(2) 0.0162(5) Uani 1 1 d . .
H10A H 0.5167 -0.2483 0.4562 0.019 Uiso 1 1 calc R U
H10B H 0.5731 -0.1086 0.4223 0.019 Uiso 1 1 calc R U
C11 C 0.2484(4) -0.0745(3) 0.54146(19) 0.0142(5) Uani 1 1 d . .
H11A H 0.2655 -0.1627 0.5763 0.017 Uiso 1 1 calc R U
C12 C 0.1296(4) 0.0616(3) 0.55745(18) 0.0117(5) Uani 1 1 d . .
C13 C 0.0006(4) 0.1146(3) 0.63216(19) 0.0145(5) Uani 1 1 d . .
H13A H -0.0064 0.0288 0.6700 0.017 Uiso 1 1 calc R U
H13B H -0.1065 0.1609 0.6102 0.017 Uiso 1 1 calc R U
C14 C 0.0386(4) 0.2285(3) 0.68523(19) 0.0148(5) Uani 1 1 d . .
H14A H 0.0716 0.3017 0.6454 0.018 Uiso 1 1 calc R U
H14B H 0.1307 0.1769 0.7188 0.018 Uiso 1 1 calc R U
C15 C -0.0443(4) 0.3398(3) 0.85434(19) 0.0137(5) Uani 1 1 d . .
H15A H 0.0467 0.3822 0.8365 0.016 Uiso 1 1 calc R U
C16 C 0.0211(4) 0.1919(3) 0.9035(2) 0.0194(6) Uani 1 1 d . .
H16A H 0.1309 0.1328 0.8767 0.023 Uiso 1 1 calc R U
H16B H -0.0537 0.1318 0.9056 0.023 Uiso 1 1 calc R U
C17 C 0.0278(5) 0.2441(4) 0.9946(2) 0.0226(6) Uani 1 1 d . .
H17A H 0.0286 0.1643 1.0386 0.027 Uiso 1 1 calc R U
H17B H 0.1264 0.2742 0.9959 0.027 Uiso 1 1 calc R U
C18 C -0.1281(4) 0.3779(4) 1.0114(2) 0.0196(6) Uani 1 1 d . .
H18A H -0.1085 0.4532 1.0465 0.024 Uiso 1 1 calc R U
H18B H -0.2179 0.3457 1.0430 0.024 Uiso 1 1 calc R U
C19 C -0.1722(4) 0.4433(3) 0.9207(2) 0.0171(5) Uani 1 1 d . .
H19A H -0.2837 0.4447 0.9126 0.021 Uiso 1 1 calc R U
H19B H -0.1671 0.5462 0.9139 0.021 Uiso 1 1 calc R U

loop_
_atom_site_aniso_label
_atom_site_aniso_U_11
_atom_site_aniso_U_22
_atom_site_aniso_U_33
_atom_site_aniso_U_23
_atom_site_aniso_U_13
_atom_site_aniso_U_12
Cu1 0.01650(17) 0.00820(14) 0.01564(16) 0.00071(12) 0.00005(13) -0.00361(13)
Cu2 0.01764(18) 0.01227(15) 0.01854(17) 0.00115(13) -0.00425(14) -0.00384(13)
Cu3 0.01747(18) 0.00901(14) 0.01872(17) 0.00078(12) -0.00115(14) -0.00139(13)
I1 0.01477(9) 0.01404(8) 0.01883(9) 0.00010(6) 0.00064(6) -0.00638(7)
I2 0.01305(8) 0.01053(7) 0.01596(8) 0.00139(6) -0.00339(6) -0.00378(6)
I3 0.01322(8) 0.01014(7) 0.01369(8) 0.00053(6) -0.00291(6) -0.00228(6)
N1 0.0116(10) 0.0093(9) 0.0156(11) -0.0003(8) -0.0019(8) -0.0035(8)
N2 0.0143(11) 0.0073(9) 0.0132(10) 0.0003(8) -0.0039(8) -0.0001(8)
N3 0.0142(11) 0.0078(9) 0.0144(10) 0.0001(8) -0.0016(8) -0.0012(8)
N4 0.0139(11) 0.0087(9) 0.0138(10) 0.0001(8) -0.0013(8) -0.0034(8)
S1 0.0128(3) 0.0111(3) 0.0134(3) -0.0003(2) -0.0008(2) -0.0040(2)
C1 0.0181(14) 0.0142(12) 0.0173(13) 0.0014(10) -0.0039(11) -0.0014(11)
C2 0.0211(15) 0.0224(14) 0.0148(13) 0.0004(11) -0.0031(11) -0.0042(12)
C3 0.0223(16) 0.0262(15) 0.0135(13) -0.0031(11) -0.0002(11) -0.0063(13)
C4 0.0165(14) 0.0189(13) 0.0179(13) -0.0060(11) 0.0003(10) -0.0046(11)
C5 0.0125(12) 0.0104(11) 0.0165(12) -0.0015(9) 0.0000(9) -0.0035(9)
C6 0.0110(12) 0.0099(10) 0.0152(12) -0.0016(9) -0.0003(9) -0.0024(9)
C7 0.0150(13) 0.0084(10) 0.0188(13) -0.0022(9) 0.0005(10) -0.0024(10)
C8 0.0145(13) 0.0093(11) 0.0177(13) -0.0005(9) -0.0015(10) -0.0012(10)
C9 0.0127(12) 0.0097(10) 0.0144(12) -0.0006(9) -0.0022(9) -0.0027(9)
C10 0.0138(13) 0.0134(12) 0.0175(13) -0.0032(10) -0.0053(10) 0.0030(10)
C11 0.0202(14) 0.0085(10) 0.0133(12) 0.0007(9) -0.0029(10) -0.0034(10)
C12 0.0154(12) 0.0087(10) 0.0130(11) 0.0002(9) -0.0035(9) -0.0060(9)
C13 0.0176(13) 0.0105(11) 0.0161(12) -0.0008(9) 0.0013(10) -0.0066(10)
C14 0.0159(13) 0.0157(12) 0.0142(12) -0.0022(10) -0.0013(10) -0.0065(10)
C15 0.0142(13) 0.0125(11) 0.0135(12) -0.0012(9) -0.0022(9) -0.0027(10)
C16 0.0242(16) 0.0135(12) 0.0172(13) 0.0013(10) -0.0051(11) -0.0007(11)
C17 0.0244(16) 0.0216(14) 0.0161(14) 0.0020(11) -0.0038(12) 0.0005(13)
C18 0.0196(15) 0.0216(14) 0.0144(13) -0.0004(11) -0.0005(11) -0.0026(12)
C19 0.0183(14) 0.0157(12) 0.0150(13) -0.0017(10) -0.0028(10) -0.0017(11)

loop_
_atom_type_symbol
_atom_type_description
_atom_type_scat_dispersion_real
_atom_type_scat_dispersion_imag
_atom_type_scat_source
C C 0.0033 0.0016 'International Tables Vol C Tables 4.2.6.8 and 6.1.1.4'
H H 0.0000 0.0000 'International Tables Vol C Tables 4.2.6.8 and 6.1.1.4'
N N 0.0061 0.0033 'International Tables Vol C Tables 4.2.6.8 and 6.1.1.4'
S S 0.1246 0.1234 'International Tables Vol C Tables 4.2.6.8 and 6.1.1.4'
Cu Cu 0.3201 1.2651 'International Tables Vol C Tables 4.2.6.8 and 6.1.1.4'
I I -0.4742 1.8119 'International Tables Vol C Tables 4.2.6.8 and 6.1.1.4'

loop_
_geom_angle_atom_site_label_1
_geom_angle_atom_site_label_2
_geom_angle_atom_site_label_3
_geom_angle
_geom_angle_site_symmetry_1
_geom_angle_site_symmetry_3
N3 Cu1 N1 91.90(10) . .
N3 Cu1 I1 121.63(7) . .
N1 Cu1 I1 108.07(7) . .
N3 Cu1 I2 97.19(7) . .
N1 Cu1 I2 123.59(7) . .
I1 Cu1 I2 113.352(15) . .
N3 Cu1 Cu2 104.38(7) . .
N1 Cu1 Cu2 163.18(7) . .
I1 Cu1 Cu2 59.782(13) . .
I2 Cu1 Cu2 59.277(12) . .
S1 Cu2 I1 121.67(2) 2_566 .
S1 Cu2 I2 105.02(2) 2_566 .
I1 Cu2 I2 111.539(16) . .
S1 Cu2 I3 99.12(2) 2_566 .
I1 Cu2 I3 104.886(15) . .
I2 Cu2 I3 114.338(16) . .
S1 Cu2 Cu1 155.60(3) 2_566 .
I1 Cu2 Cu1 57.046(12) . .
I2 Cu2 Cu1 59.988(13) . .
I3 Cu2 Cu1 104.648(16) . .
S1 Cu2 Cu3 115.09(2) 2_566 .
I1 Cu2 Cu3 122.623(17) . .
I2 Cu2 Cu3 57.757(12) . .
I3 Cu2 Cu3 56.650(12) . .
Cu1 Cu2 Cu3 74.879(15) . .
N4 Cu3 I3 113.92(7) . 2_566
N4 Cu3 I3 103.91(7) . .
I3 Cu3 I3 116.739(16) 2_566 .
N4 Cu3 I2 96.65(7) . .
I3 Cu3 I2 109.662(16) 2_566 .
I3 Cu3 I2 114.133(15) . .
N4 Cu3 Cu3 127.79(7) . 2_566
I3 Cu3 Cu3 59.978(15) 2_566 2_566
I3 Cu3 Cu3 56.761(15) . 2_566
I2 Cu3 Cu3 135.36(2) . 2_566
N4 Cu3 Cu2 106.61(7) . .
I3 Cu3 Cu2 138.710(17) 2_566 .
I3 Cu3 Cu2 57.707(12) . .
I2 Cu3 Cu2 56.495(12) . .
Cu3 Cu3 Cu2 100.70(2) 2_566 .
Cu1 I1 Cu2 63.172(14) . .
Cu2 I2 Cu1 60.734(13) . .
Cu2 I2 Cu3 65.748(13) . .
Cu1 I2 Cu3 78.797(13) . .
Cu3 I3 Cu3 63.261(16) 2_566 .
Cu3 I3 Cu2 111.416(15) 2_566 .
Cu3 I3 Cu2 65.643(13) . .
C9 N1 C6 117.6(2) . .
C9 N1 Cu1 122.0(2) . .
C6 N1 Cu1 119.12(19) . .
N3 N2 C11 110.7(2) . .
N3 N2 C10 119.4(2) . .
C11 N2 C10 129.4(2) . .
N4 N3 N2 107.7(2) . .
N4 N3 Cu1 126.35(19) . .
N2 N3 Cu1 121.00(19) . .
N3 N4 C12 109.2(2) . .
N3 N4 Cu3 113.70(18) . .
C12 N4 Cu3 137.1(2) . .
C15 S1 C14 100.82(14) . .
C15 S1 Cu2 107.84(10) . 2_566
C14 S1 Cu2 105.29(10) . 2_566
C2 C1 C6 120.1(3) . .
C1 C2 C3 121.1(3) . .
C4 C3 C2 119.7(3) . .
C3 C4 C5 120.8(3) . .
C7 C5 C6 118.6(3) . .
C7 C5 C4 122.3(3) . .
C6 C5 C4 119.1(3) . .
N1 C6 C1 119.5(3) . .
N1 C6 C5 121.4(3) . .
C1 C6 C5 119.1(3) . .
C8 C7 C5 119.4(3) . .
C7 C8 C9 118.9(3) . .
N1 C9 C8 124.0(3) . .
N1 C9 C10 120.0(3) . .
C8 C9 C10 115.7(3) . .
N2 C10 C9 117.1(2) . .
N2 C11 C12 104.9(2) . .
N4 C12 C11 107.5(3) . .
N4 C12 C13 120.9(2) . .
C11 C12 C13 131.5(3) . .
C12 C13 C14 110.8(2) . .
C13 C14 S1 110.4(2) . .
C16 C15 C19 105.2(2) . .
C16 C15 S1 114.0(2) . .
C19 C15 S1 109.4(2) . .
C15 C16 C17 102.3(2) . .
C18 C17 C16 104.4(3) . .
C17 C18 C19 106.0(3) . .
C15 C19 C18 105.6(2) . .

loop_
_geom_bond_atom_site_label_1
_geom_bond_atom_site_label_2
_geom_bond_distance
_geom_bond_site_symmetry_2
Cu1 N3 2.052(3) .
Cu1 N1 2.092(2) .
Cu1 I1 2.5559(4) .
Cu1 I2 2.6980(5) .
Cu1 Cu2 2.7181(6) .
Cu2 S1 2.3284(8) 2_566
Cu2 I1 2.6320(5) .
Cu2 I2 2.6785(4) .
Cu2 I3 2.7176(5) .
Cu2 Cu3 2.9287(6) .
Cu3 N4 2.059(2) .
Cu3 I3 2.5941(5) 2_566
Cu3 I3 2.6855(5) .
Cu3 I2 2.7169(5) .
Cu3 Cu3 2.7700(8) 2_566
I3 Cu3 2.5942(5) 2_566
N1 C9 1.331(4) .
N1 C6 1.381(4) .
N2 N3 1.334(3) .
N2 C11 1.355(4) .
N2 C10 1.456(4) .
N3 N4 1.318(3) .
N4 C12 1.363(4) .
S1 C15 1.815(3) .
S1 C14 1.819(3) .
S1 Cu2 2.3283(8) 2_566
C1 C2 1.371(4) .
C1 C6 1.412(4) .
C2 C3 1.414(5) .
C3 C4 1.360(5) .
C4 C5 1.421(4) .
C5 C7 1.409(4) .
C5 C6 1.419(4) .
C7 C8 1.367(4) .
C8 C9 1.407(4) .
C9 C10 1.514(4) .
C11 C12 1.382(4) .
C12 C13 1.490(4) .
C13 C14 1.533(4) .
C15 C16 1.534(4) .
C15 C19 1.541(4) .
C16 C17 1.537(5) .
C17 C18 1.536(5) .
C18 C19 1.550(4) .

loop_
_geom_torsion_atom_site_label_1
_geom_torsion_atom_site_label_2
_geom_torsion_atom_site_label_3
_geom_torsion_atom_site_label_4
_geom_torsion
_geom_torsion_site_symmetry_1
C11 N2 N3 N4 -1.1(3) .
C10 N2 N3 N4 -173.6(2) .
C11 N2 N3 Cu1 -157.6(2) .
C10 N2 N3 Cu1 29.9(3) .
N2 N3 N4 C12 1.0(3) .
Cu1 N3 N4 C12 155.91(19) .
N2 N3 N4 Cu3 -177.03(17) .
Cu1 N3 N4 Cu3 -22.1(3) .
C6 C1 C2 C3 1.0(5) .
C1 C2 C3 C4 -0.5(5) .
C2 C3 C4 C5 -0.1(5) .
C3 C4 C5 C7 179.9(3) .
C3 C4 C5 C6 0.3(5) .
C9 N1 C6 C1 177.7(3) .
Cu1 N1 C6 C1 -14.8(4) .
C9 N1 C6 C5 -2.4(4) .
Cu1 N1 C6 C5 165.1(2) .
C2 C1 C6 N1 179.2(3) .
C2 C1 C6 C5 -0.7(5) .
C7 C5 C6 N1 0.6(4) .
C4 C5 C6 N1 -179.8(3) .
C7 C5 C6 C1 -179.4(3) .
C4 C5 C6 C1 0.1(4) .
C6 C5 C7 C8 2.2(4) .
C4 C5 C7 C8 -177.3(3) .
C5 C7 C8 C9 -3.3(4) .
C6 N1 C9 C8 1.3(4) .
Cu1 N1 C9 C8 -165.7(2) .
C6 N1 C9 C10 174.5(3) .
Cu1 N1 C9 C10 7.4(4) .
C7 C8 C9 N1 1.5(5) .
C7 C8 C9 C10 -171.9(3) .
N3 N2 C10 C9 -64.1(4) .
C11 N2 C10 C9 124.9(3) .
N1 C9 C10 N2 41.8(4) .
C8 C9 C10 N2 -144.5(3) .
N3 N2 C11 C12 0.7(3) .
C10 N2 C11 C12 172.3(3) .
N3 N4 C12 C11 -0.6(3) .
Cu3 N4 C12 C11 176.8(2) .
N3 N4 C12 C13 176.8(2) .
Cu3 N4 C12 C13 -5.8(4) .
N2 C11 C12 N4 -0.1(3) .
N2 C11 C12 C13 -177.1(3) .
N4 C12 C13 C14 -66.6(3) .
C11 C12 C13 C14 110.1(3) .
C12 C13 C14 S1 166.5(2) .
C15 S1 C14 C13 141.6(2) .
Cu2 S1 C14 C13 -106.3(2) 2_566
C14 S1 C15 C16 -72.5(2) .
Cu2 S1 C15 C16 177.4(2) 2_566
C14 S1 C15 C19 170.2(2) .
Cu2 S1 C15 C19 60.1(2) 2_566
C19 C15 C16 C17 -38.2(3) .
S1 C15 C16 C17 -157.9(2) .
C15 C16 C17 C18 39.7(3) .
C16 C17 C18 C19 -26.4(4) .
C16 C15 C19 C18 22.1(3) .
S1 C15 C19 C18 144.8(2) .
C17 C18 C19 C15 2.7(3) .
